data_2239962
loop_
_publ_author_name
'Beck, Johannes'
'Daniels, J\"org'
'Krieger-Beck, Petra'
'Dittmann, Gertrud'
'de Oliveira, Adriano Bof'

_publ_section_title
;
 Crystal structure of the charge-transfer complex
 2-(1,2,3,4-tetrahydronaphthalen-1-ylidene)hydrazinecarbothioamide--pyrazine-2,3,5,6-tetracarbonitrile
 (2/1)
;
_journal_issue 10
_journal_name_full 'Acta Crystallographica Section E'
_journal_page_first o1090
_journal_page_last o1091
_journal_paper_doi 10.1107/S1600536814019795
_journal_volume 70
_journal_year 2014
_chemical_formula_iupac '2C11 H13 N3 S1, C8 N6'
_chemical_formula_moiety '2(C11 H13 N3 S1), C8 N6'
_chemical_formula_sum 'C30 H26 N12 S2'
_chemical_formula_weight 618.74
_chemical_name_common 'Tetralon-thiosemicarbazon/0.5 Tetracyanopyrazin'
_chemical_name_systematic
;
2-(1,2,3,4-Tetrahydronaphthalen-1-ylidene)hydrazinecarbothioamide--\
pyrazine-2,3,5,6-tetracarbonitrile (2/1)
;
_space_group_IT_number 2
_symmetry_cell_setting triclinic
_symmetry_space_group_name_Hall '-P 1'
_symmetry_space_group_name_H-M 'P -1'
_atom_sites_solution_hydrogens geom
_atom_sites_solution_primary direct
_atom_sites_solution_secondary difmap
_audit_creation_method SHELXL-97
_cell_angle_alpha 86.659(3)
_cell_angle_beta 78.751(2)
_cell_angle_gamma 73.893(3)
_cell_formula_units_Z 1
_cell_length_a 6.1363(4)
_cell_length_b 8.2574(3)
_cell_length_c 15.3303(9)
_cell_measurement_reflns_used 15334
_cell_measurement_temperature 293(2)
_cell_measurement_theta_max 27.48
_cell_measurement_theta_min 2.91
_cell_volume 731.95(7)
_computing_cell_refinement 'SCALEPACK (Otwinowski & Minor, 1997)'
_computing_data_collection 'COLLECT (Nonius, 1998)'
_computing_data_reduction 'DENZO and SCALEPACK (Otwinowski & Minor, 1997)'
_computing_molecular_graphics 'DIAMOND (Brandenburg, 2006)'
_computing_publication_material 'publCIF (Westrip, 2010)'
_computing_structure_refinement 'SHELXL97 (Sheldrick, 2008)'
_computing_structure_solution 'SHELXS97 (Sheldrick, 2008)'
_diffrn_ambient_temperature 293(2)
_diffrn_detector_area_resol_mean 9
_diffrn_measured_fraction_theta_full 0.995
_diffrn_measured_fraction_theta_max 0.995
_diffrn_measurement_device_type 'Nonius KappaCCD'
_diffrn_measurement_method 'CCD rotation images, thick slices'
_diffrn_radiation_monochromator graphite
_diffrn_radiation_type MoK\a
_diffrn_radiation_wavelength 0.71073
_diffrn_reflns_av_R_equivalents 0.0728
_diffrn_reflns_av_sigmaI/netI 0.0690
_diffrn_reflns_limit_h_max 7
_diffrn_reflns_limit_h_min -7
_diffrn_reflns_limit_k_max 9
_diffrn_reflns_limit_k_min -9
_diffrn_reflns_limit_l_max 18
_diffrn_reflns_limit_l_min -18
_diffrn_reflns_number 10255
_diffrn_reflns_theta_full 25.10
_diffrn_reflns_theta_max 25.10
_diffrn_reflns_theta_min 3.52
_exptl_absorpt_coefficient_mu 0.227
_exptl_absorpt_correction_T_max 0.9951
_exptl_absorpt_correction_T_min 0.9865
_exptl_absorpt_correction_type analytical
_exptl_absorpt_process_details '(Alcock, 1970)'
_exptl_crystal_colour red
_exptl_crystal_density_diffrn 1.404
_exptl_crystal_density_method 'not measured'
_exptl_crystal_description plate
_exptl_crystal_F_000 322
_exptl_crystal_size_max 0.06
_exptl_crystal_size_mid 0.04
_exptl_crystal_size_min 0.02
_refine_diff_density_max 0.256
_refine_diff_density_min -0.310
_refine_ls_extinction_method none
_refine_ls_goodness_of_fit_ref 1.084
_refine_ls_hydrogen_treatment refall
_refine_ls_matrix_type full
_refine_ls_number_parameters 251
_refine_ls_number_reflns 2601
_refine_ls_number_restraints 0
_refine_ls_restrained_S_all 1.084
_refine_ls_R_factor_all 0.0859
_refine_ls_R_factor_gt 0.0454
_refine_ls_shift/su_max 0.000
_refine_ls_shift/su_mean 0.000
_refine_ls_structure_factor_coef Fsqd
_refine_ls_weighting_details 'calc w=1/[\s^2^(Fo^2^)+(0.0321P)^2^+0.1427P] where P=(Fo^2^+2Fc^2^)/3'
_refine_ls_weighting_scheme calc
_refine_ls_wR_factor_gt 0.0816
_refine_ls_wR_factor_ref 0.0958
_reflns_number_gt 1775
_reflns_number_total 2601
_reflns_threshold_expression I>2\s(I)
_cod_data_source_file hb7278sup1.cif
_cod_data_source_block I
_cod_database_code 2239962
_cod_database_fobs_code 2239962

loop_
_symmetry_equiv_pos_as_xyz
'x, y, z'
'-x, -y, -z'

loop_
_atom_site_type_symbol
_atom_site_label
_atom_site_fract_x
_atom_site_fract_y
_atom_site_fract_z
_atom_site_U_iso_or_equiv
_atom_site_adp_type
_atom_site_calc_flag
_atom_site_occupancy
_atom_site_symmetry_multiplicity
S S1 0.57106(12) 0.24556(8) 0.49235(5) 0.0255(2) Uani d 1 1
N N1 -0.0374(4) 0.4493(2) 0.63392(13) 0.0209(5) Uani d 1 1
N N2 0.1759(4) 0.4342(3) 0.58009(13) 0.0202(5) Uani d 1 1
N N3 0.2050(4) 0.1530(3) 0.57790(17) 0.0311(6) Uani d 1 1
C C1 -0.1576(4) 0.5967(3) 0.66381(15) 0.0187(6) Uani d 1 1
C C2 -0.0813(5) 0.7547(3) 0.64597(19) 0.0218(6) Uani d 1 1
C C3 -0.2709(5) 0.9130(3) 0.67964(19) 0.0267(6) Uani d 1 1
C C4 -0.3900(5) 0.8872(3) 0.77390(18) 0.0271(6) Uani d 1 1
C C5 -0.4936(4) 0.7411(3) 0.77777(16) 0.0213(6) Uani d 1 1
C C10 -0.3814(4) 0.6016(3) 0.72246(15) 0.0191(6) Uani d 1 1
C C9 -0.4809(4) 0.4679(3) 0.72410(17) 0.0226(6) Uani d 1 1
C C8 -0.6878(5) 0.4710(3) 0.78065(17) 0.0260(6) Uani d 1 1
C C7 -0.7975(5) 0.6088(3) 0.83626(19) 0.0274(6) Uani d 1 1
C C6 -0.7026(5) 0.7431(3) 0.83434(17) 0.0265(6) Uani d 1 1
C C11 0.3029(4) 0.2765(3) 0.55299(16) 0.0203(6) Uani d 1 1
H H2A -0.030(4) 0.763(3) 0.5850(16) 0.012(6) Uiso d 1 1
H H2B 0.059(5) 0.742(3) 0.6765(17) 0.030(7) Uiso d 1 1
H H3A -0.383(5) 0.937(3) 0.6388(19) 0.039(8) Uiso d 1 1
H H3B -0.205(4) 1.011(3) 0.6756(16) 0.028(7) Uiso d 1 1
H H4A -0.509(5) 0.991(3) 0.7973(17) 0.034(7) Uiso d 1 1
H H4B -0.275(5) 0.862(3) 0.8164(17) 0.032(7) Uiso d 1 1
H H6 -0.404(4) 0.373(3) 0.6829(17) 0.032(7) Uiso d 1 1
H H7 -0.754(5) 0.383(3) 0.7821(17) 0.030(7) Uiso d 1 1
H H8 -0.933(5) 0.612(3) 0.8765(19) 0.038(8) Uiso d 1 1
H H9 -0.779(5) 0.839(3) 0.8738(18) 0.035(8) Uiso d 1 1
H HN2 0.242(5) 0.518(3) 0.5664(18) 0.037(8) Uiso d 1 1
H HN3A 0.283(5) 0.047(4) 0.5558(19) 0.044(9) Uiso d 1 1
H HN3B 0.065(6) 0.176(4) 0.607(2) 0.053(10) Uiso d 1 1
N N4 0.2849(4) 0.4881(3) 0.04821(14) 0.0251(5) Uani d 1 1
N N5 0.1068(4) 0.8479(3) 0.17016(16) 0.0355(6) Uani d 1 1
N N6 0.2570(4) 0.1174(3) -0.02636(15) 0.0375(6) Uani d 1 1
C C12 0.3663(4) 0.6193(3) 0.05758(16) 0.0228(6) Uani d 1 1
C C13 0.4196(4) 0.3699(3) -0.00991(16) 0.0231(6) Uani d 1 1
C C14 0.2226(5) 0.7472(3) 0.12048(18) 0.0263(6) Uani d 1 1
C C15 0.3294(5) 0.2286(3) -0.01969(18) 0.0282(6) Uani d 1 1

loop_
_atom_site_aniso_label
_atom_site_aniso_U_11
_atom_site_aniso_U_22
_atom_site_aniso_U_33
_atom_site_aniso_U_12
_atom_site_aniso_U_13
_atom_site_aniso_U_23
S1 0.0220(4) 0.0187(3) 0.0324(4) -0.0062(3) 0.0051(3) -0.0043(3)
N1 0.0186(12) 0.0223(11) 0.0218(12) -0.0064(9) -0.0019(10) -0.0011(9)
N2 0.0174(12) 0.0189(12) 0.0232(12) -0.0073(10) 0.0027(10) -0.0028(9)
N3 0.0210(15) 0.0194(13) 0.0476(16) -0.0074(11) 0.0105(12) -0.0064(11)
C1 0.0198(14) 0.0176(13) 0.0185(14) -0.0044(10) -0.0040(11) -0.0006(10)
C2 0.0202(16) 0.0215(14) 0.0207(16) -0.0030(11) 0.0001(13) -0.0009(11)
C3 0.0286(17) 0.0185(14) 0.0320(17) -0.0075(12) -0.0009(14) -0.0023(11)
C4 0.0271(17) 0.0229(15) 0.0279(16) -0.0044(12) 0.0007(14) -0.0047(12)
C5 0.0207(15) 0.0216(13) 0.0198(14) -0.0029(11) -0.0044(12) 0.0011(10)
C10 0.0169(14) 0.0227(13) 0.0172(14) -0.0046(11) -0.0032(11) 0.0004(10)
C9 0.0221(16) 0.0224(14) 0.0244(15) -0.0076(12) -0.0049(12) 0.0012(11)
C8 0.0219(16) 0.0306(16) 0.0276(16) -0.0110(13) -0.0062(13) 0.0067(12)
C7 0.0171(16) 0.0365(16) 0.0242(16) -0.0033(12) 0.0001(13) 0.0035(12)
C6 0.0223(16) 0.0290(15) 0.0233(16) -0.0011(12) -0.0007(13) -0.0016(12)
C11 0.0186(15) 0.0193(13) 0.0224(14) -0.0064(11) 0.0002(11) -0.0026(10)
N4 0.0221(13) 0.0290(12) 0.0256(13) -0.0091(10) -0.0043(10) -0.0011(10)
N5 0.0277(15) 0.0353(14) 0.0398(16) -0.0039(11) -0.0027(12) -0.0060(12)
N6 0.0369(16) 0.0411(15) 0.0373(15) -0.0173(13) -0.0027(12) -0.0048(11)
C12 0.0198(15) 0.0278(14) 0.0206(14) -0.0047(11) -0.0051(12) -0.0011(11)
C13 0.0214(15) 0.0282(14) 0.0205(14) -0.0086(12) -0.0030(12) 0.0000(11)
C14 0.0217(16) 0.0319(15) 0.0267(16) -0.0098(13) -0.0042(13) 0.0004(12)
C15 0.0238(16) 0.0319(16) 0.0289(16) -0.0097(13) -0.0009(13) -0.0039(12)

loop_
_atom_type_symbol
_atom_type_description
_atom_type_scat_dispersion_real
_atom_type_scat_dispersion_imag
_atom_type_scat_source
C C 0.0033 0.0016 'International Tables Vol C Tables 4.2.6.8 and 6.1.1.4'
H H 0.0000 0.0000 'International Tables Vol C Tables 4.2.6.8 and 6.1.1.4'
N N 0.0061 0.0033 'International Tables Vol C Tables 4.2.6.8 and 6.1.1.4'
S S 0.1246 0.1234 'International Tables Vol C Tables 4.2.6.8 and 6.1.1.4'

loop_
_geom_angle_atom_site_label_1
_geom_angle_atom_site_label_2
_geom_angle_atom_site_label_3
_geom_angle_site_symmetry_1
_geom_angle_site_symmetry_3
_geom_angle
C1 N1 N2 . . 118.6(2)
C11 N2 N1 . . 117.3(2)
C11 N2 HN2 . . 117.5(18)
N1 N2 HN2 . . 124.9(18)
C11 N3 HN3A . . 117.4(19)
C11 N3 HN3B . . 120(2)
HN3A N3 HN3B . . 122(3)
N1 C1 C10 . . 115.3(2)
N1 C1 C2 . . 124.8(2)
C10 C1 C2 . . 119.9(2)
C1 C2 C3 . . 113.1(2)
C1 C2 H2A . . 108.4(13)
C3 C2 H2A . . 110.3(14)
C1 C2 H2B . . 107.8(13)
C3 C2 H2B . . 109.8(13)
H2A C2 H2B . . 107(2)
C4 C3 C2 . . 110.8(2)
C4 C3 H3A . . 110.5(16)
C2 C3 H3A . . 107.6(15)
C4 C3 H3B . . 111.5(14)
C2 C3 H3B . . 109.8(15)
H3A C3 H3B . . 106(2)
C5 C4 C3 . . 110.5(2)
C5 C4 H4A . . 110.8(15)
C3 C4 H4A . . 111.5(15)
C5 C4 H4B . . 107.9(14)
C3 C4 H4B . . 110.8(15)
H4A C4 H4B . . 105(2)
C6 C5 C10 . . 119.1(2)
C6 C5 C4 . . 121.2(2)
C10 C5 C4 . . 119.6(2)
C9 C10 C5 . . 119.7(2)
C9 C10 C1 . . 120.8(2)
C5 C10 C1 . . 119.6(2)
C8 C9 C10 . . 120.6(2)
C8 C9 H6 . . 120.5(16)
C10 C9 H6 . . 118.9(16)
C9 C8 C7 . . 119.6(3)
C9 C8 H7 . . 120.9(17)
C7 C8 H7 . . 119.5(17)
C6 C7 C8 . . 120.4(3)
C6 C7 H8 . . 118.5(16)
C8 C7 H8 . . 121.1(17)
C7 C6 C5 . . 120.6(2)
C7 C6 H9 . . 120.3(16)
C5 C6 H9 . . 119.0(16)
N3 C11 N2 . . 116.4(2)
N3 C11 S1 . . 123.34(19)
N2 C11 S1 . . 120.27(18)
C12 N4 C13 . . 116.1(2)
N4 C12 C13 . 2_665 121.5(2)
N4 C12 C14 . . 116.4(2)
C13 C12 C14 2_665 . 122.1(2)
N4 C13 C12 . 2_665 122.5(2)
N4 C13 C15 . . 115.6(2)
C12 C13 C15 2_665 . 121.9(2)
N5 C14 C12 . . 179.3(3)
N6 C15 C13 . . 179.2(3)

loop_
_geom_bond_atom_site_label_1
_geom_bond_atom_site_label_2
_geom_bond_site_symmetry_2
_geom_bond_distance
S1 C11 . 1.684(2)
N1 C1 . 1.292(3)
N1 N2 . 1.382(3)
N2 C11 . 1.360(3)
N2 HN2 . 0.89(3)
N3 C11 . 1.324(3)
N3 HN3A . 0.92(3)
N3 HN3B . 0.86(3)
C1 C10 . 1.479(3)
C1 C2 . 1.498(3)
C2 C3 . 1.526(3)
C2 H2A . 0.93(2)
C2 H2B . 1.04(3)
C3 C4 . 1.519(4)
C3 H3A . 0.99(3)
C3 H3B . 0.99(3)
C4 C5 . 1.505(3)
C4 H4A . 0.99(3)
C4 H4B . 1.02(3)
C5 C6 . 1.398(4)
C5 C10 . 1.402(3)
C10 C9 . 1.399(3)
C9 C8 . 1.385(4)
C9 H6 . 0.98(3)
C8 C7 . 1.392(4)
C8 H7 . 0.92(3)
C7 C6 . 1.385(4)
C7 H8 . 0.93(3)
C6 H9 . 0.98(3)
N4 C12 . 1.338(3)
N4 C13 . 1.340(3)
N5 C14 . 1.146(3)
N6 C15 . 1.143(3)
C12 C13 2_665 1.397(4)
C12 C14 . 1.447(4)
C13 C12 2_665 1.396(4)
C13 C15 . 1.450(4)

loop_
_geom_hbond_atom_site_label_D
_geom_hbond_atom_site_label_H
_geom_hbond_atom_site_label_A
_geom_hbond_site_symmetry_A
_geom_hbond_distance_DH
_geom_hbond_distance_HA
_geom_hbond_distance_DA
_geom_hbond_angle_DHA
N2 HN2 S1 2_666 0.89(3) 2.57(3) 3.450(2) 173(2)
N3 HN3A S1 2_656 0.92(3) 2.44(3) 3.348(2) 170(3)

loop_
_geom_torsion_atom_site_label_1
_geom_torsion_atom_site_label_2
_geom_torsion_atom_site_label_3
_geom_torsion_atom_site_label_4
_geom_torsion_site_symmetry_4
_geom_torsion
C1 N1 N2 C11 . 177.1(2)
N2 N1 C1 C10 . -178.73(19)
N2 N1 C1 C2 . -1.3(3)
N1 C1 C2 C3 . 172.5(2)
C10 C1 C2 C3 . -10.1(3)
C1 C2 C3 C4 . 46.8(3)
C2 C3 C4 C5 . -58.8(3)
C3 C4 C5 C6 . -144.3(2)
C3 C4 C5 C10 . 34.5(3)
C6 C5 C10 C9 . 0.6(4)
C4 C5 C10 C9 . -178.1(2)
C6 C5 C10 C1 . -178.7(2)
C4 C5 C10 C1 . 2.6(3)
N1 C1 C10 C9 . -17.2(3)
C2 C1 C10 C9 . 165.2(2)
N1 C1 C10 C5 . 162.0(2)
C2 C1 C10 C5 . -15.5(3)
C5 C10 C9 C8 . -0.8(4)
C1 C10 C9 C8 . 178.4(2)
C10 C9 C8 C7 . 0.1(4)
C9 C8 C7 C6 . 0.9(4)
C8 C7 C6 C5 . -1.1(4)
C10 C5 C6 C7 . 0.3(4)
C4 C5 C6 C7 . 179.1(2)
N1 N2 C11 N3 . 2.8(3)
N1 N2 C11 S1 . -176.37(16)
C13 N4 C12 C13 2_665 -0.6(4)
C13 N4 C12 C14 . -179.7(2)
C12 N4 C13 C12 2_665 0.6(4)
C12 N4 C13 C15 . -179.9(2)
